data_1524208
loop_
_publ_author_name
'Christensen, A.N.'
'Hazell, R.G.'

_publ_section_title
;
 Crystal growth and structure of Ho2 Fe17 and Ho2 Co17
;
_journal_name_full 'Acta Chemica Scandinavica, Series A: (28,1974-)'
_journal_page_first 455
_journal_page_last 459
_journal_volume 34
_journal_year 1980
_chemical_formula_sum 'Co15.58 Ho2.16'
_space_group_IT_number 194
_symmetry_space_group_name_Hall '-P 6c 2c'
_symmetry_space_group_name_H-M 'P 63/m m c'
_cell_angle_alpha 90
_cell_angle_beta 90
_cell_angle_gamma 120
_cell_formula_units_Z 2
_cell_length_a 8.322
_cell_length_b 8.322
_cell_length_c 8.113
_cell_volume 486.595
_citation_journal_id_ASTM ACAPCT
_cod_data_source_file Christensen_ACAPCT_1980_1067.cif
_cod_data_source_block Co15.58Ho2.16
_cod_original_cell_volume 486.5948
_cod_database_code 1524208

loop_
_symmetry_equiv_pos_as_xyz
x,y,z
x-y,x,z+1/2
-y,x-y,z
-x,-y,z+1/2
-x+y,-x,z
y,-x+y,z+1/2
-y,-x,-z+1/2
x-y,-y,-z
x,x-y,-z+1/2
y,x,-z
-x+y,y,-z+1/2
-x,-x+y,-z
-x,-y,-z
-x+y,-x,-z-1/2
y,-x+y,-z
x,y,-z-1/2
x-y,x,-z
-y,x-y,-z-1/2
y,x,z-1/2
-x+y,y,z
-x,-x+y,z-1/2
-y,-x,z
x-y,-y,z-1/2
x,x-y,z

loop_
_atom_site_label
_atom_site_type_symbol
_atom_site_fract_x
_atom_site_fract_y
_atom_site_fract_z
_atom_site_occupancy
_atom_site_U_iso_or_equiv
Co5 Co 0.165 0.33 0.968 0.82 0.0
Ho3 Ho 0.3333 0.6667 0.75 1 0.0
Co2 Co 0.5 0 0 1 0.0
Ho1 Ho 0 0 0.25 0.98 0.0
Co3 Co 0.33 0.956 0.25 0.82 0.0
Co1 Co 0.3333 0.6667 0.101 0.82 0.0
Co4 Co 0.165 0.33 0.032 0.18 0.0
Ho2 Ho 0.3333 0.6667 0.25 0.18 0.0
